data_7213282
loop_
_publ_author_name
'Eckert-Maksi\'c, Mirjana'
'Novak-Doumbouya, Nana'
'Kiralj, Rudolf'
'Koji\'c-Prodi\'c, Biserka'

_publ_section_title
;
 7-Oxanorbornene cycloadducts. X-Ray, molecular orbital and photoelectron
 spectroscopic study&#x200A;&#x2020;
;
_journal_issue 7
_journal_name_full 'Journal of the Chemical Society, Perkin Transactions 2'
_journal_page_first 1483
_journal_paper_doi 10.1039/b001267j
_journal_year 2000
_chemical_formula_sum 'C10 H12 O2'
_chemical_formula_weight 164.20
_chemical_name_systematic
;
endo-exo-1,4:5,8-diepoxy-1,23,4a,5,8,8a-octahydronaphthalene
;
_space_group_IT_number 14
_symmetry_cell_setting monoclinic
_symmetry_space_group_name_Hall '-P 2yab'
_symmetry_space_group_name_H-M 'P 1 21/a 1'
_atom_sites_solution_hydrogens difmap
_atom_sites_solution_primary direct
_atom_sites_solution_secondary difmap
_cell_angle_alpha 90.0
_cell_angle_beta 107.16(6)
_cell_angle_gamma 90.0
_cell_formula_units_Z 4
_cell_length_a 6.517(7)
_cell_length_b 18.98(1)
_cell_length_c 6.754(8)
_cell_measurement_reflns_used 25
_cell_measurement_temperature 100(3)
_cell_measurement_theta_max 22
_cell_measurement_theta_min 8
_cell_volume 798.2(14)
_computing_cell_refinement 'CAD4 (Enraf Nonius 1988) software <CELDIM> routine'
_computing_data_collection 'EXPRESS-CAD4 (Enraf Nonius 1992) software'
_computing_data_reduction 'HELENA (Spek, 1994)'
_computing_molecular_graphics
;
PLATON99 (Spek, 1982-1999) & ORTEP (Johnson, 1965)
;
_computing_publication_material 'PLATON99 (Spek, 1982-1999)'
_computing_structure_refinement 'SHELXL-97 (Sheldrick, 1997)'
_computing_structure_solution 'SHELXS-86 (Sheldrick, 1985, 1990)'
_diffrn_ambient_temperature 100(3)
_diffrn_measured_fraction_theta_full 0.948
_diffrn_measured_fraction_theta_max 0.948
_diffrn_measurement_device_type 'Enraf-Nonius CAD4 diffractometer'
_diffrn_measurement_method \w/2\q
_diffrn_radiation_monochromator graphite
_diffrn_radiation_source 'fine-focused sealed tube'
_diffrn_radiation_type 'Mo K\a'
_diffrn_radiation_wavelength 0.71073
_diffrn_reflns_av_R_equivalents 0.0423
_diffrn_reflns_av_sigmaI/netI 0.0807
_diffrn_reflns_limit_h_max 8
_diffrn_reflns_limit_h_min 0
_diffrn_reflns_limit_k_max 22
_diffrn_reflns_limit_k_min 0
_diffrn_reflns_limit_l_max 8
_diffrn_reflns_limit_l_min -8
_diffrn_reflns_number 2076
_diffrn_reflns_reduction_process
;
 ?
;
_diffrn_reflns_theta_full 27.98
_diffrn_reflns_theta_max 27.98
_diffrn_reflns_theta_min 2.15
_diffrn_standards_interval_count 75
_diffrn_standards_interval_time 120
_diffrn_standards_number 3
_exptl_absorpt_coefficient_mu 0.094
_exptl_absorpt_correction_type none
_exptl_crystal_colour colourless
_exptl_crystal_density_diffrn 1.367
_exptl_crystal_description prism
_exptl_crystal_F_000 352
_exptl_crystal_size_max 0.42
_exptl_crystal_size_mid 0.20
_exptl_crystal_size_min 0.15
_refine_diff_density_max 0.438
_refine_diff_density_min -0.468
_refine_diff_density_rms 0.104
_refine_ls_abs_structure_details
;
 ?
;
_refine_ls_extinction_method none
_refine_ls_goodness_of_fit_ref 1.129
_refine_ls_hydrogen_treatment refall
_refine_ls_matrix_type full
_refine_ls_number_constraints 0
_refine_ls_number_parameters 157
_refine_ls_number_reflns 1878
_refine_ls_number_restraints 0
_refine_ls_restrained_S_all 1.129
_refine_ls_R_factor_all 0.1324
_refine_ls_R_factor_gt 0.0611
_refine_ls_shift/su_max 0.005
_refine_ls_shift/su_mean 0.001
_refine_ls_structure_factor_coef Fsqd
_refine_ls_weighting_details 'w=1/[\s^2^(Fo^2^)+(0.0896P)^2^+0.1813P] where P=(Fo^2^+2Fc^2^)/3'
_refine_ls_weighting_scheme calc
_refine_ls_wR_factor_gt 0.1480
_refine_ls_wR_factor_ref 0.1884
_reflns_number_gt 1123
_reflns_number_total 1878
_reflns_threshold_expression >2sigma(I)
_cod_data_source_file b001267jsup1.cif
_cod_data_source_block OXANORBORNENE2
_cod_depositor_comments
;
The following automatic conversions were performed:

'_refine_ls_weighting_scheme' value 'calc
w=1/[\s^2^(Fo^2^)+(0.0896P)^2^+0.1813P] where P=(Fo^2^+2Fc^2^)/3' was
changed to 'calc'. New tag '_refine_ls_weighting_details' was
created. The value of the new tag was set to
'w=1/[\s^2^(Fo^2^)+(0.0896P)^2^+0.1813P] where P=(Fo^2^+2Fc^2^)/3'.

Automatic conversion script
Id: cif_fix_values 3143 2015-03-26 13:38:13Z robertas 
;
_cod_original_cell_volume 798.1(14)
_cod_original_sg_symbol_H-M 'P 21/a'
_cod_database_code 7213282

loop_
_symmetry_equiv_pos_as_xyz
x,y,z
1/2-x,1/2+y,-z
-x,-y,-z
1/2+x,1/2-y,z

loop_
_atom_site_aniso_label
_atom_site_aniso_U_11
_atom_site_aniso_U_22
_atom_site_aniso_U_33
_atom_site_aniso_U_23
_atom_site_aniso_U_13
_atom_site_aniso_U_12
O9 0.0189(10) 0.0183(11) 0.0161(10) -0.0018(8) 0.0038(8) 0.0011(9)
O10 0.0205(11) 0.0273(12) 0.0116(9) -0.0022(8) 0.0047(8) -0.0030(9)
C1 0.0180(14) 0.0267(18) 0.0119(13) 0.0005(12) 0.0041(11) -0.0033(13)
C2 0.0142(14) 0.0277(17) 0.0158(14) -0.0006(12) 0.0009(11) 0.0010(12)
C3 0.0201(15) 0.0232(17) 0.0162(14) 0.0020(12) 0.0004(12) -0.0013(13)
C4 0.0173(14) 0.0221(16) 0.0116(13) -0.0002(11) 0.0035(11) -0.0027(12)
C5 0.0200(15) 0.0241(17) 0.0145(14) -0.0016(12) 0.0020(11) -0.0023(13)
C6 0.0217(16) 0.038(2) 0.0151(14) -0.0039(13) -0.0007(12) 0.0099(14)
C7 0.0291(17) 0.0285(18) 0.0125(14) 0.0001(12) 0.0029(12) 0.0072(13)
C8 0.0231(15) 0.0200(16) 0.0138(13) -0.0001(11) 0.0045(12) -0.0004(12)
C4A 0.0133(13) 0.0234(16) 0.0143(13) -0.0018(11) 0.0039(11) -0.0017(12)
C8A 0.0209(15) 0.0199(16) 0.0140(13) -0.0014(11) 0.0079(11) 0.0004(13)

loop_
_atom_site_label
_atom_site_type_symbol
_atom_site_thermal_displace_type
_atom_site_fract_x
_atom_site_fract_y
_atom_site_fract_z
_atom_site_occupancy
_atom_site_U_iso_or_equiv
_atom_site_calc_flag
O9 O Uani 0.5426(3) 0.08267(11) 0.4768(2) 1 0.0181(6) d
O10 O Uani 0.7102(3) 0.16339(11) 1.0300(3) 1 0.0198(6) d
C1 C Uani 0.7994(5) 0.17116(17) 0.8572(4) 1 0.0189(9) d
C2 C Uani 0.8975(5) 0.09856(17) 0.8472(4) 1 0.0200(9) d
C3 C Uani 0.7364(5) 0.05034(17) 0.9129(4) 1 0.0209(9) d
C4 C Uani 0.5737(5) 0.10363(16) 0.9447(4) 1 0.0172(8) d
C5 C Uani 0.3507(5) 0.08933(17) 0.5427(4) 1 0.0202(9) d
C6 C Uani 0.2146(5) 0.13852(19) 0.3769(4) 1 0.0263(10) d
C7 C Uani 0.3526(5) 0.17991(18) 0.3233(4) 1 0.0241(9) d
C8 C Uani 0.5746(5) 0.15727(16) 0.4566(4) 1 0.0192(8) d
C4A C Uani 0.4308(4) 0.13562(16) 0.7406(4) 1 0.0170(8) d
C8A C Uani 0.5950(5) 0.18488(16) 0.6771(4) 1 0.0177(8) d
H1 H Uiso 0.900(5) 0.2121(16) 0.890(5) 1 0.014(7) d
H4 H Uiso 0.482(6) 0.0911(19) 1.041(6) 1 0.031(10) d
H5 H Uiso 0.290(6) 0.043(2) 0.553(5) 1 0.035(10) d
H6 H Uiso 0.053(6) 0.1415(17) 0.342(5) 1 0.025(9) d
H7 H Uiso 0.322(6) 0.221(2) 0.226(6) 1 0.045(11) d
H8 H Uiso 0.697(5) 0.1642(17) 0.392(5) 1 0.019(8) d
H21 H Uiso 1.036(5) 0.0948(15) 0.955(5) 1 0.012(7) d
H22 H Uiso 0.907(5) 0.0910(16) 0.703(5) 1 0.021(8) d
H31 H Uiso 0.801(5) 0.0279(18) 1.050(5) 1 0.023(9) d
H32 H Uiso 0.667(5) 0.0157(18) 0.800(5) 1 0.023(9) d
H4A H Uiso 0.307(5) 0.1647(16) 0.771(5) 1 0.013(7) d
H8A H Uiso 0.556(5) 0.2372(18) 0.673(5) 1 0.022(8) d

loop_
_atom_type_symbol
_atom_type_description
_atom_type_scat_dispersion_real
_atom_type_scat_dispersion_imag
_atom_type_scat_source
O O 0.0492 0.0322 'International Tables Vol C Tables 4.2.6.8 and 6.1.1.4'
H H 0.0000 0.0000 'International Tables Vol C Tables 4.2.6.8 and 6.1.1.4'
C C 0.0181 0.0091 'International Tables Vol C Tables 4.2.6.8 and 6.1.1.4'

loop_
_geom_angle_atom_site_label_1
_geom_angle_atom_site_label_2
_geom_angle_atom_site_label_3
_geom_angle
_geom_angle_publ_flag
C5 O9 C8 96.0(2) yes
C1 O10 C4 96.0(2) yes
O10 C1 C2 102.4(2) yes
O10 C1 C8A 101.2(2) yes
C2 C1 C8A 113.2(2) yes
C1 C2 C3 101.0(3) yes
C2 C3 C4 101.9(3) yes
O10 C4 C3 101.8(3) yes
O10 C4 C4A 100.7(2) yes
C3 C4 C4A 113.4(2) yes
O9 C5 C6 101.3(2) yes
O9 C5 C4A 102.2(2) yes
C6 C5 C4A 105.1(3) yes
C5 C6 C7 105.6(3) yes
C6 C7 C8 105.9(3) yes
O9 C8 C7 101.2(2) yes
O9 C8 C8A 102.4(2) yes
C7 C8 C8A 105.7(3) yes
C4 C4A C5 120.5(3) yes
C4 C4A C8A 101.4(2) yes
C5 C4A C8A 100.6(2) yes
C1 C8A C8 120.8(3) yes
C1 C8A C4A 100.6(2) yes
C8 C8A C4A 100.9(2) yes
O10 C1 H1 107.0(19) no
C2 C1 H1 117.1(19) no
C8A C1 H1 113.7(19) no
C1 C2 H21 109.8(17) no
C1 C2 H22 108.5(18) no
C3 C2 H21 107.3(19) no
C3 C2 H22 115.7(19) no
H21 C2 H22 114(3) no
C2 C3 H31 113(2) no
C2 C3 H32 111.0(19) no
C4 C3 H31 106(2) no
C4 C3 H32 111(2) no
H31 C3 H32 113(3) no
O10 C4 H4 109(2) no
C3 C4 H4 119(2) no
C4A C4 H4 110(2) no
O9 C5 H5 110(2) no
C6 C5 H5 116(2) no
C4A C5 H5 119.2(19) no
C5 C6 H6 123.1(19) no
C7 C6 H6 130.5(19) no
C6 C7 H7 128(2) no
C8 C7 H7 125(2) no
O9 C8 H8 108.6(18) no
C7 C8 H8 115.8(18) no
C8A C8 H8 120.7(18) no
C4 C4A H4A 109.2(18) no
C5 C4A H4A 112.6(18) no
C8A C4A H4A 111.5(17) no
C1 C8A H8A 109.6(19) no
C8 C8A H8A 110.6(18) no
C4A C8A H8A 113.6(19) no

loop_
_geom_bond_atom_site_label_1
_geom_bond_atom_site_label_2
_geom_bond_distance
_geom_bond_publ_flag
O9 C5 1.451(4) yes
O9 C8 1.443(4) yes
O10 C1 1.457(4) yes
O10 C4 1.452(4) yes
C1 C2 1.529(5) yes
C1 C8A 1.538(5) yes
C2 C3 1.553(5) yes
C3 C4 1.526(5) yes
C4 C4A 1.542(4) yes
C5 C6 1.525(5) yes
C5 C4A 1.555(4) yes
C6 C7 1.322(5) yes
C7 C8 1.523(5) yes
C8 C8A 1.547(4) yes
C4A C8A 1.573(5) yes
C1 H1 1.00(3) no
C2 H21 0.98(3) no
C2 H22 1.00(3) no
C3 H31 0.99(3) no
C3 H32 1.01(3) no
C4 H4 1.03(4) no
C5 H5 0.97(4) no
C6 H6 1.01(4) no
C7 H7 1.00(4) no
C8 H8 1.02(3) no
C4A H4A 1.05(3) no
C8A H8A 1.02(3) no

loop_
_geom_contact_atom_site_label_1
_geom_contact_atom_site_label_2
_geom_contact_distance
_geom_contact_site_symmetry_2
_geom_contact_publ_flag
O9 C2 2.878(5) . no
O9 C3 2.907(5) . no
O9 O9 3.218(5) 3_656 no
O9 C5 3.348(6) 3_656 no
O10 C8 3.256(5) 1_556 no
O9 H32 2.45(3) . no
O9 H22 2.42(3) . no
O9 H5 2.65(4) 3_656 no
O9 H32 2.71(3) 3_656 no
O9 H4 2.86(4) 1_554 no
O10 H6 2.61(4) 1_656 no
O10 H8 2.47(3) 1_556 no
O10 H7 2.55(4) 4_556 no
C2 O9 2.878(5) . no
C2 C5 3.554(6) . no
C3 O9 2.907(5) . no
C3 C8 3.579(6) . no
C4 C7 3.589(6) 1_556 no
C5 O9 3.348(6) 3_656 no
C5 C2 3.554(6) . no
C7 C4 3.589(6) 1_554 no
C8 O10 3.256(5) 1_554 no
C8 C3 3.579(6) . no
C1 H8A 2.93(3) 4_555 no
C2 H3A 3.05(3) 3_757 no
C3 H4 3.10(4) 3_657 no
C5 H32 3.03(3) 3_656 no
C5 H32 2.67(3) . no
C6 H21 2.86(3) 1_454 no
C7 H4 2.85(4) 1_554 no
C8 H4 2.97(4) 1_554 no
C8 H22 2.63(3) . no
C4A H1 3.09(3) 4_455 no
C8A H1 2.93(3) 4_455 no
H1 C4A 3.09(3) 4_555 no
H1 C8A 2.93(3) 4_555 no
H1 H4A 2.49(4) 4_555 no
H1 H8A 2.23(5) 4_555 no
H4 O9 2.86(4) 1_556 no
H4 C7 2.85(4) 1_556 no
H4 C8 2.97(4) 1_556 no
H4 C3 3.10(4) 3_657 no
H5 H32 2.58(5) . no
H5 O9 2.65(4) 3_656 no
H6 O10 2.61(4) 1_454 no
H6 H8 2.48(5) 1_455 no
H7 O10 2.55(4) 4_454 no
H8 O10 2.47(3) 1_554 no
H8 H6 2.48(5) 1_655 no
H8 H22 2.55(5) . no
H21 C6 2.86(3) 1_656 no
H21 H31 2.56(5) 3_757 no
H22 O9 2.42(3) . no
H22 C8 2.63(3) . no
H22 H8 2.55(5) . no
H31 C2 3.05(3) 3_757 no
H31 H21 2.56(5) 3_757 no
H32 O9 2.45(3) . no
H32 C5 2.67(3) . no
H32 H5 2.58(5) . no
H32 O9 2.71(3) 3_656 no
H32 C5 3.03(3) 3_656 no
H4A H1 2.49(4) 4_455 no
H4A H8A 2.44(5) 4_455 no
H8A C1 2.93(3) 4_455 no
H8A H1 2.23(5) 4_455 no
H8A H4A 2.44(5) 4_555 no

loop_
_geom_hbond_atom_site_label_D
_geom_hbond_atom_site_label_H
_geom_hbond_atom_site_label_A
_geom_hbond_distance_DH
_geom_hbond_distance_HA
_geom_hbond_distance_DA
_geom_hbond_angle_DHA
_geom_hbond_site_symmetry_A
_geom_hbond_publ_flag
C7 H7 O10 1.00(4) 2.55(4) 3.542(6) 169(3) 4_454 no
C8 H8 O10 1.02(3) 2.47(3) 3.256(5) 133(2) 1_554 no
C2 H22 O9 1.00(3) 2.42(3) 2.878(5) 107(2) . no
C3 H32 O9 1.01(3) 2.45(3) 2.907(5) 107(2) . no

loop_
_geom_torsion_atom_site_label_1
_geom_torsion_atom_site_label_2
_geom_torsion_atom_site_label_3
_geom_torsion_atom_site_label_4
_geom_torsion
_geom_torsion_publ_flag
C5 O9 C8 C8A 58.3(2) no
C8 O9 C5 C6 50.4(2) no
C8 O9 C5 C4A -57.9(2) no
C5 O9 C8 C7 -50.7(2) no
C4 O10 C1 C8A 60.0(3) no
C1 O10 C4 C3 57.4(2) no
C1 O10 C4 C4A -59.5(2) no
C4 O10 C1 C2 -57.0(3) no
O10 C1 C2 C3 34.2(3) no
C2 C1 C8A C8 -36.9(4) no
C2 C1 C8A C4A 72.7(3) no
O10 C1 C8A C8 -145.8(3) no
O10 C1 C8A C4A -36.2(3) no
C8A C1 C2 C3 -73.9(3) no
C1 C2 C3 C4 1.0(3) no
C2 C3 C4 O10 -35.9(2) no
C2 C3 C4 C4A 71.3(3) no
C3 C4 C4A C5 37.8(4) no
O10 C4 C4A C8A 36.0(3) no
C3 C4 C4A C8A -71.9(3) no
O10 C4 C4A C5 145.7(3) no
O9 C5 C4A C4 -75.2(3) no
O9 C5 C6 C7 -31.9(3) no
C6 C5 C4A C8A -70.5(3) no
C6 C5 C4A C4 179.4(3) no
O9 C5 C4A C8A 34.9(3) no
C4A C5 C6 C7 74.2(3) no
C5 C6 C7 C8 -0.6(3) no
C6 C7 C8 O9 33.0(3) no
C6 C7 C8 C8A -73.4(3) no
O9 C8 C8A C1 73.7(3) no
C7 C8 C8A C1 179.3(3) no
C7 C8 C8A C4A 69.8(3) no
O9 C8 C8A C4A -35.7(3) no
C5 C4A C8A C8 0.3(3) no
C5 C4A C8A C1 -124.2(2) no
C4 C4A C8A C1 0.1(3) no
C4 C4A C8A C8 124.7(2) no
